data_7233499
loop_
_publ_author_name
'Muhammad Tariq'
'Shahid Hameed'
'Ivan H. Bechtold'
'Adailton J. Bortoluzzi'
'Aloir A. Merlo'

_publ_section_title
;
 Synthesis and characterization of some novel tetrazole liquid crystals
;
_journal_name_full 'Journal of Materials Chemistry C'
_journal_page_first 5583
_journal_page_last 5593
_journal_paper_doi 10.1039/C3TC30966E
_journal_volume 1
_journal_year 2013
_chemical_formula_moiety 'C26 H34 N4 O3'
_chemical_formula_sum 'C26 H34 N4 O3'
_chemical_formula_weight 450.57
_space_group_IT_number 2
_space_group_name_Hall '-P 1'
_space_group_name_H-M_alt 'P -1'
_symmetry_cell_setting triclinic
_symmetry_space_group_name_Hall '-P 1'
_symmetry_space_group_name_H-M 'P -1'
_atom_sites_solution_hydrogens geom
_atom_sites_solution_primary direct
_atom_sites_solution_secondary difmap
_cell_angle_alpha 82.731(2)
_cell_angle_beta 72.7700(10)
_cell_angle_gamma 76.798(2)
_cell_formula_units_Z 2
_cell_length_a 8.8808(3)
_cell_length_b 10.9801(3)
_cell_length_c 13.8034(4)
_cell_measurement_reflns_used 9944
_cell_measurement_temperature 190(2)
_cell_measurement_theta_max 31.07
_cell_measurement_theta_min 2.38
_cell_volume 1249.11(7)
_computing_cell_refinement 'Bruker SAINT'
_computing_data_collection 'Bruker APEX2'
_computing_data_reduction 'Bruker SAINT'
_computing_molecular_graphics 'PLATON (Spek, 2009)'
_computing_publication_material 'SHELXL-97 (Sheldrick, 2008)'
_computing_structure_refinement 'SHELXL-97 (Sheldrick, 2008)'
_computing_structure_solution 'SHELXS-97 (Sheldrick, 2008)'
_diffrn_ambient_temperature 190(2)
_diffrn_measured_fraction_theta_full 0.998
_diffrn_measured_fraction_theta_max 0.998
_diffrn_measurement_device_type 'Bruker APEX-II DUO'
_diffrn_measurement_method '\f and \w scans'
_diffrn_radiation_monochromator graphite
_diffrn_radiation_source 'fine-focus sealed tube'
_diffrn_radiation_type MoK\a
_diffrn_radiation_wavelength 0.71073
_diffrn_reflns_av_R_equivalents 0.0207
_diffrn_reflns_av_sigmaI/netI 0.0199
_diffrn_reflns_limit_h_max 12
_diffrn_reflns_limit_h_min -12
_diffrn_reflns_limit_k_max 15
_diffrn_reflns_limit_k_min -15
_diffrn_reflns_limit_l_max 20
_diffrn_reflns_limit_l_min -20
_diffrn_reflns_number 28779
_diffrn_reflns_theta_full 31.10
_diffrn_reflns_theta_max 31.10
_diffrn_reflns_theta_min 1.91
_exptl_absorpt_coefficient_mu 0.079
_exptl_absorpt_correction_type none
_exptl_crystal_colour colorless
_exptl_crystal_density_diffrn 1.198
_exptl_crystal_density_method 'not measured'
_exptl_crystal_description Prismatic
_exptl_crystal_F_000 484
_exptl_crystal_size_max 0.40
_exptl_crystal_size_mid 0.20
_exptl_crystal_size_min 0.18
_refine_diff_density_max 1.146
_refine_diff_density_min -0.468
_refine_diff_density_rms 0.062
_refine_ls_extinction_method none
_refine_ls_goodness_of_fit_ref 1.046
_refine_ls_hydrogen_treatment constr
_refine_ls_matrix_type full
_refine_ls_number_parameters 300
_refine_ls_number_reflns 8005
_refine_ls_number_restraints 0
_refine_ls_restrained_S_all 1.046
_refine_ls_R_factor_all 0.0785
_refine_ls_R_factor_gt 0.0629
_refine_ls_shift/su_max 0.000
_refine_ls_shift/su_mean 0.000
_refine_ls_structure_factor_coef Fsqd
_refine_ls_weighting_details 'calc w=1/[\s^2^(Fo^2^)+(0.1129P)^2^+0.4597P] where P=(Fo^2^+2Fc^2^)/3'
_refine_ls_weighting_scheme calc
_refine_ls_wR_factor_gt 0.1824
_refine_ls_wR_factor_ref 0.2006
_reflns_number_gt 6265
_reflns_number_total 8005
_reflns_threshold_expression >2\s(I)
_cod_data_source_file 1000001.cif
_cod_data_source_block PCOD1000001
_cod_depositor_comments
;
The following automatic conversions were performed:

data item '_symmetry_cell_setting' value 'Triclinic' was changed to
'triclinic' in accordance with the built-in table derived from the
CIF Core dictionary named 'cif_core.dic' version 2.4.5 last updated
on 2014-11-21.

Automatic conversion script
Id: cif_fix_values 6909 2019-04-08 15:41:33Z antanas 
;
_cod_original_sg_symbol_H-M P-1
_cod_database_code 7233499

loop_
_symmetry_equiv_pos_as_xyz
'x, y, z'
'-x, -y, -z'

loop_
_atom_site_label
_atom_site_type_symbol
_atom_site_fract_x
_atom_site_fract_y
_atom_site_fract_z
_atom_site_U_iso_or_equiv
_atom_site_adp_type
_atom_site_occupancy
_atom_site_symmetry_multiplicity
_atom_site_calc_flag
_atom_site_refinement_flags
_atom_site_disorder_assembly
_atom_site_disorder_group
C1 C 1.05513(15) 0.55926(12) 0.16756(10) 0.0254(2) Uani 1 1 d . . .
C2 C 0.42832(16) 0.32265(13) 0.33987(10) 0.0273(2) Uani 1 1 d . . .
C11 C 0.90173(15) 0.52207(12) 0.22165(9) 0.0247(2) Uani 1 1 d . . .
C12 C 0.76824(16) 0.56370(14) 0.18390(11) 0.0305(3) Uani 1 1 d . . .
H12 H 0.7766 0.6166 0.1233 0.037 Uiso 1 1 calc R . .
C13 C 0.62320(16) 0.52812(14) 0.23455(11) 0.0314(3) Uani 1 1 d . . .
H13 H 0.5318 0.5566 0.2093 0.038 Uiso 1 1 calc R . .
C14 C 0.61381(15) 0.45058(13) 0.32233(10) 0.0272(3) Uani 1 1 d . . .
C15 C 0.74485(17) 0.40740(15) 0.36058(11) 0.0326(3) Uani 1 1 d . . .
H15 H 0.7362 0.3537 0.4208 0.039 Uiso 1 1 calc R . .
C16 C 0.88962(16) 0.44359(14) 0.30978(11) 0.0312(3) Uani 1 1 d . . .
H16 H 0.9806 0.4146 0.3354 0.037 Uiso 1 1 calc R . .
C21 C 0.27452(15) 0.29071(12) 0.40214(9) 0.0242(2) Uani 1 1 d . . .
C22 C 0.22926(16) 0.18874(13) 0.37517(10) 0.0281(3) Uani 1 1 d . . .
H22 H 0.2962 0.1443 0.3179 0.034 Uiso 1 1 calc R . .
C23 C 0.08835(17) 0.15199(13) 0.43089(11) 0.0298(3) Uani 1 1 d . . .
H23 H 0.0589 0.0821 0.4125 0.036 Uiso 1 1 calc R . .
C24 C -0.01085(15) 0.21787(12) 0.51449(10) 0.0262(2) Uani 1 1 d . . .
C25 C 0.03198(16) 0.32024(13) 0.54223(10) 0.0275(2) Uani 1 1 d . . .
H25 H -0.0357 0.3654 0.5989 0.033 Uiso 1 1 calc R . .
C26 C 0.17554(15) 0.35544(12) 0.48562(10) 0.0264(2) Uani 1 1 d . . .
H26 H 0.2060 0.4246 0.5044 0.032 Uiso 1 1 calc R . .
C31 C 1.32638(19) 0.68538(15) -0.03591(12) 0.0379(3) Uani 1 1 d . . .
H31A H 1.3126 0.6511 -0.0950 0.046 Uiso 1 1 calc R . .
H31B H 1.4424 0.6646 -0.0397 0.046 Uiso 1 1 calc R . .
C32 C 1.27071(19) 0.82671(15) -0.04175(11) 0.0360(3) Uani 1 1 d . . .
H32A H 1.1555 0.8467 -0.0400 0.043 Uiso 1 1 calc R . .
H32B H 1.3314 0.8612 -0.1078 0.043 Uiso 1 1 calc R . .
C33 C 1.29162(19) 0.89189(14) 0.04311(11) 0.0346(3) Uani 1 1 d . . .
H33A H 1.2228 0.8640 0.1090 0.042 Uiso 1 1 calc R . .
H33B H 1.4049 0.8667 0.0455 0.042 Uiso 1 1 calc R . .
C34 C 1.2481(2) 1.03393(15) 0.02878(12) 0.0374(3) Uani 1 1 d . . .
H34A H 1.3202 1.0616 -0.0359 0.045 Uiso 1 1 calc R . .
H34B H 1.1365 1.0583 0.0229 0.045 Uiso 1 1 calc R . .
C35 C 1.2604(2) 1.10220(15) 0.11430(12) 0.0393(3) Uani 1 1 d . . .
H35A H 1.3708 1.0760 0.1218 0.047 Uiso 1 1 calc R . .
H35B H 1.1852 1.0773 0.1787 0.047 Uiso 1 1 calc R . .
C36 C 1.2219(3) 1.24429(18) 0.09669(18) 0.0557(5) Uani 1 1 d . . .
H36A H 1.2977 1.2700 0.0341 0.084 Uiso 1 1 calc R . .
H36B H 1.2312 1.2831 0.1542 0.084 Uiso 1 1 calc R . .
H36C H 1.1119 1.2712 0.0904 0.084 Uiso 1 1 calc R . .
C41 C -0.25960(17) 0.23761(14) 0.64796(12) 0.0342(3) Uani 1 1 d . . .
H41A H -0.2981 0.3263 0.6274 0.041 Uiso 1 1 calc R . .
H41B H -0.2092 0.2352 0.7035 0.041 Uiso 1 1 calc R . .
C42 C -0.39847(18) 0.16827(15) 0.68254(13) 0.0387(3) Uani 1 1 d . . .
H42A H -0.4742 0.2032 0.7458 0.046 Uiso 1 1 calc R . .
H42B H -0.3558 0.0789 0.6985 0.046 Uiso 1 1 calc R . .
C43 C -0.4909(2) 0.1771(2) 0.60295(15) 0.0481(4) Uani 1 1 d . . .
H43A H -0.5515 0.2642 0.5977 0.058 Uiso 1 1 calc R . .
H43B H -0.4119 0.1598 0.5361 0.058 Uiso 1 1 calc R . .
C44 C -0.6092(2) 0.0880(2) 0.62439(15) 0.0486(4) Uani 1 1 d . . .
H44A H -0.6571 0.0979 0.5669 0.058 Uiso 1 1 calc R . .
H44B H -0.5486 0.0006 0.6276 0.058 Uiso 1 1 calc R . .
C45 C -0.7417(3) 0.1089(2) 0.72036(17) 0.0588(5) Uani 1 1 d . . .
H45A H -0.8007 0.1970 0.7193 0.071 Uiso 1 1 calc R . .
H45B H -0.6956 0.0938 0.7790 0.071 Uiso 1 1 calc R . .
C46 C -0.8600(3) 0.0199(3) 0.7329(2) 0.0771(8) Uani 1 1 d . . .
H46A H -0.9190 0.0443 0.6814 0.116 Uiso 1 1 calc R . .
H46B H -0.9362 0.0258 0.8008 0.116 Uiso 1 1 calc R . .
H46C H -0.7994 -0.0665 0.7245 0.116 Uiso 1 1 calc R . .
N1 N 1.08576(14) 0.61444(12) 0.07412(9) 0.0316(3) Uani 1 1 d . . .
N2 N 1.23692(14) 0.62611(12) 0.05781(9) 0.0309(2) Uani 1 1 d . . .
N3 N 1.29744(15) 0.58286(14) 0.13432(11) 0.0383(3) Uani 1 1 d . . .
N4 N 1.18264(15) 0.53946(13) 0.20605(10) 0.0357(3) Uani 1 1 d . . .
O1 O 0.46645(12) 0.41772(10) 0.37634(8) 0.0315(2) Uani 1 1 d . . .
O2 O 0.51433(15) 0.27059(12) 0.26570(9) 0.0445(3) Uani 1 1 d . . .
O3 O -0.14654(12) 0.17410(10) 0.56315(8) 0.0342(2) Uani 1 1 d . . .

loop_
_atom_site_aniso_label
_atom_site_aniso_U_11
_atom_site_aniso_U_22
_atom_site_aniso_U_33
_atom_site_aniso_U_23
_atom_site_aniso_U_13
_atom_site_aniso_U_12
C1 0.0238(5) 0.0249(6) 0.0284(6) -0.0032(4) -0.0063(4) -0.0071(4)
C2 0.0257(6) 0.0286(6) 0.0269(6) -0.0033(5) -0.0033(4) -0.0086(5)
C11 0.0231(5) 0.0251(6) 0.0265(5) -0.0025(4) -0.0056(4) -0.0070(4)
C12 0.0278(6) 0.0348(7) 0.0305(6) 0.0044(5) -0.0104(5) -0.0104(5)
C13 0.0243(6) 0.0368(7) 0.0349(7) 0.0000(5) -0.0101(5) -0.0087(5)
C14 0.0231(5) 0.0301(6) 0.0284(6) -0.0058(5) -0.0021(4) -0.0097(5)
C15 0.0312(6) 0.0388(7) 0.0294(6) 0.0052(5) -0.0083(5) -0.0142(5)
C16 0.0265(6) 0.0367(7) 0.0329(6) 0.0043(5) -0.0110(5) -0.0112(5)
C21 0.0235(5) 0.0245(5) 0.0241(5) -0.0009(4) -0.0047(4) -0.0065(4)
C22 0.0284(6) 0.0270(6) 0.0278(6) -0.0059(5) -0.0026(5) -0.0081(5)
C23 0.0302(6) 0.0270(6) 0.0324(6) -0.0057(5) -0.0036(5) -0.0105(5)
C24 0.0243(5) 0.0247(6) 0.0282(6) 0.0006(4) -0.0046(4) -0.0067(4)
C25 0.0258(6) 0.0273(6) 0.0273(6) -0.0044(4) -0.0020(4) -0.0069(5)
C26 0.0262(6) 0.0263(6) 0.0271(6) -0.0042(4) -0.0047(4) -0.0081(4)
C31 0.0366(7) 0.0409(8) 0.0328(7) -0.0085(6) 0.0058(6) -0.0179(6)
C32 0.0397(7) 0.0393(8) 0.0289(6) -0.0020(5) -0.0031(5) -0.0163(6)
C33 0.0379(7) 0.0354(7) 0.0296(6) -0.0040(5) -0.0051(5) -0.0101(6)
C34 0.0420(8) 0.0359(7) 0.0349(7) -0.0027(6) -0.0105(6) -0.0086(6)
C35 0.0463(8) 0.0348(8) 0.0364(7) -0.0050(6) -0.0097(6) -0.0082(6)
C36 0.0709(13) 0.0366(9) 0.0626(12) -0.0087(8) -0.0265(10) -0.0033(8)
C41 0.0294(6) 0.0333(7) 0.0345(7) -0.0021(5) 0.0016(5) -0.0091(5)
C42 0.0316(7) 0.0339(7) 0.0423(8) 0.0045(6) 0.0017(6) -0.0100(6)
C43 0.0400(8) 0.0549(10) 0.0513(10) 0.0061(8) -0.0089(7) -0.0233(8)
C44 0.0440(9) 0.0569(11) 0.0478(9) -0.0001(8) -0.0130(7) -0.0174(8)
C45 0.0467(10) 0.0783(15) 0.0523(11) 0.0022(10) -0.0086(8) -0.0244(10)
C46 0.0527(12) 0.106(2) 0.0823(17) 0.0340(15) -0.0245(12) -0.0488(14)
N1 0.0273(5) 0.0389(6) 0.0301(5) -0.0009(5) -0.0054(4) -0.0140(5)
N2 0.0264(5) 0.0338(6) 0.0327(6) -0.0044(4) -0.0022(4) -0.0128(4)
N3 0.0286(6) 0.0433(7) 0.0454(7) 0.0037(6) -0.0107(5) -0.0148(5)
N4 0.0284(6) 0.0417(7) 0.0410(7) 0.0056(5) -0.0134(5) -0.0147(5)
O1 0.0255(4) 0.0378(5) 0.0316(5) -0.0099(4) 0.0008(4) -0.0143(4)
O2 0.0412(6) 0.0477(7) 0.0398(6) -0.0196(5) 0.0126(5) -0.0222(5)
O3 0.0276(5) 0.0317(5) 0.0395(5) -0.0050(4) 0.0025(4) -0.0126(4)

loop_
_atom_type_symbol
_atom_type_description
_atom_type_scat_dispersion_real
_atom_type_scat_dispersion_imag
_atom_type_scat_source
C C 0.0033 0.0016 'International Tables Vol C Tables 4.2.6.8 and 6.1.1.4'
H H 0.0000 0.0000 'International Tables Vol C Tables 4.2.6.8 and 6.1.1.4'
N N 0.0061 0.0033 'International Tables Vol C Tables 4.2.6.8 and 6.1.1.4'
O O 0.0106 0.0060 'International Tables Vol C Tables 4.2.6.8 and 6.1.1.4'

loop_
_geom_angle_atom_site_label_1
_geom_angle_atom_site_label_2
_geom_angle_atom_site_label_3
_geom_angle
_geom_angle_site_symmetry_1
_geom_angle_site_symmetry_3
N1 C1 N4 112.17(12) . .
N1 C1 C11 123.90(11) . .
N4 C1 C11 123.92(12) . .
O2 C2 O1 122.38(12) . .
O2 C2 C21 124.90(12) . .
O1 C2 C21 112.71(11) . .
C16 C11 C12 119.73(12) . .
C16 C11 C1 120.18(11) . .
C12 C11 C1 120.08(12) . .
C13 C12 C11 120.24(12) . .
C13 C12 H12 119.9 . .
C11 C12 H12 119.9 . .
C14 C13 C12 118.99(12) . .
C14 C13 H13 120.5 . .
C12 C13 H13 120.5 . .
C15 C14 C13 121.74(12) . .
C15 C14 O1 118.66(12) . .
C13 C14 O1 119.57(12) . .
C14 C15 C16 119.06(13) . .
C14 C15 H15 120.5 . .
C16 C15 H15 120.5 . .
C15 C16 C11 120.25(12) . .
C15 C16 H16 119.9 . .
C11 C16 H16 119.9 . .
C26 C21 C22 119.28(11) . .
C26 C21 C2 123.39(11) . .
C22 C21 C2 117.33(11) . .
C23 C22 C21 120.62(12) . .
C23 C22 H22 119.7 . .
C21 C22 H22 119.7 . .
C22 C23 C24 119.75(12) . .
C22 C23 H23 120.1 . .
C24 C23 H23 120.1 . .
O3 C24 C25 124.88(12) . .
O3 C24 C23 114.70(12) . .
C25 C24 C23 120.42(12) . .
C26 C25 C24 119.08(12) . .
C26 C25 H25 120.5 . .
C24 C25 H25 120.5 . .
C21 C26 C25 120.84(12) . .
C21 C26 H26 119.6 . .
C25 C26 H26 119.6 . .
N2 C31 C32 112.21(12) . .
N2 C31 H31A 109.2 . .
C32 C31 H31A 109.2 . .
N2 C31 H31B 109.2 . .
C32 C31 H31B 109.2 . .
H31A C31 H31B 107.9 . .
C31 C32 C33 114.45(14) . .
C31 C32 H32A 108.6 . .
C33 C32 H32A 108.6 . .
C31 C32 H32B 108.6 . .
C33 C32 H32B 108.6 . .
H32A C32 H32B 107.6 . .
C34 C33 C32 112.43(13) . .
C34 C33 H33A 109.1 . .
C32 C33 H33A 109.1 . .
C34 C33 H33B 109.1 . .
C32 C33 H33B 109.1 . .
H33A C33 H33B 107.9 . .
C35 C34 C33 113.99(13) . .
C35 C34 H34A 108.8 . .
C33 C34 H34A 108.8 . .
C35 C34 H34B 108.8 . .
C33 C34 H34B 108.8 . .
H34A C34 H34B 107.7 . .
C34 C35 C36 113.13(15) . .
C34 C35 H35A 109.0 . .
C36 C35 H35A 109.0 . .
C34 C35 H35B 109.0 . .
C36 C35 H35B 109.0 . .
H35A C35 H35B 107.8 . .
C35 C36 H36A 109.5 . .
C35 C36 H36B 109.5 . .
H36A C36 H36B 109.5 . .
C35 C36 H36C 109.5 . .
H36A C36 H36C 109.5 . .
H36B C36 H36C 109.5 . .
O3 C41 C42 106.07(12) . .
O3 C41 H41A 110.5 . .
C42 C41 H41A 110.5 . .
O3 C41 H41B 110.5 . .
C42 C41 H41B 110.5 . .
H41A C41 H41B 108.7 . .
C41 C42 C43 113.35(13) . .
C41 C42 H42A 108.9 . .
C43 C42 H42A 108.9 . .
C41 C42 H42B 108.9 . .
C43 C42 H42B 108.9 . .
H42A C42 H42B 107.7 . .
C44 C43 C42 115.40(15) . .
C44 C43 H43A 108.4 . .
C42 C43 H43A 108.4 . .
C44 C43 H43B 108.4 . .
C42 C43 H43B 108.4 . .
H43A C43 H43B 107.5 . .
C45 C44 C43 114.25(18) . .
C45 C44 H44A 108.7 . .
C43 C44 H44A 108.7 . .
C45 C44 H44B 108.7 . .
C43 C44 H44B 108.7 . .
H44A C44 H44B 107.6 . .
C44 C45 C46 110.7(2) . .
C44 C45 H45A 109.5 . .
C46 C45 H45A 109.5 . .
C44 C45 H45B 109.5 . .
C46 C45 H45B 109.5 . .
H45A C45 H45B 108.1 . .
C45 C46 H46A 109.5 . .
C45 C46 H46B 109.5 . .
H46A C46 H46B 109.5 . .
C45 C46 H46C 109.5 . .
H46A C46 H46C 109.5 . .
H46B C46 H46C 109.5 . .
N2 N1 C1 101.67(11) . .
N3 N2 N1 113.98(12) . .
N3 N2 C31 123.03(12) . .
N1 N2 C31 122.97(13) . .
N2 N3 N4 106.44(11) . .
N3 N4 C1 105.74(12) . .
C2 O1 C14 115.73(10) . .
C24 O3 C41 119.26(11) . .

loop_
_geom_bond_atom_site_label_1
_geom_bond_atom_site_label_2
_geom_bond_distance
_geom_bond_site_symmetry_2
C1 N1 1.3321(17) .
C1 N4 1.3515(17) .
C1 C11 1.4678(17) .
C2 O2 1.2016(17) .
C2 O1 1.3613(16) .
C2 C21 1.4746(17) .
C11 C16 1.3905(19) .
C11 C12 1.3944(18) .
C12 C13 1.3884(18) .
C12 H12 0.9500 .
C13 C14 1.383(2) .
C13 H13 0.9500 .
C14 C15 1.3807(19) .
C14 O1 1.4030(15) .
C15 C16 1.3897(18) .
C15 H15 0.9500 .
C16 H16 0.9500 .
C21 C26 1.3883(17) .
C21 C22 1.3976(18) .
C22 C23 1.3793(18) .
C22 H22 0.9500 .
C23 C24 1.3960(18) .
C23 H23 0.9500 .
C24 O3 1.3556(15) .
C24 C25 1.3946(18) .
C25 C26 1.3942(17) .
C25 H25 0.9500 .
C26 H26 0.9500 .
C31 N2 1.4637(19) .
C31 C32 1.517(2) .
C31 H31A 0.9900 .
C31 H31B 0.9900 .
C32 C33 1.523(2) .
C32 H32A 0.9900 .
C32 H32B 0.9900 .
C33 C34 1.521(2) .
C33 H33A 0.9900 .
C33 H33B 0.9900 .
C34 C35 1.518(2) .
C34 H34A 0.9900 .
C34 H34B 0.9900 .
C35 C36 1.523(3) .
C35 H35A 0.9900 .
C35 H35B 0.9900 .
C36 H36A 0.9800 .
C36 H36B 0.9800 .
C36 H36C 0.9800 .
C41 O3 1.4336(17) .
C41 C42 1.522(2) .
C41 H41A 0.9900 .
C41 H41B 0.9900 .
C42 C43 1.537(3) .
C42 H42A 0.9900 .
C42 H42B 0.9900 .
C43 C44 1.536(3) .
C43 H43A 0.9900 .
C43 H43B 0.9900 .
C44 C45 1.491(3) .
C44 H44A 0.9900 .
C44 H44B 0.9900 .
C45 C46 1.551(3) .
C45 H45A 0.9900 .
C45 H45B 0.9900 .
C46 H46A 0.9800 .
C46 H46B 0.9800 .
C46 H46C 0.9800 .
N1 N2 1.3272(16) .
N2 N3 1.3125(19) .
N3 N4 1.3234(18) .

loop_
_geom_torsion_atom_site_label_1
_geom_torsion_atom_site_label_2
_geom_torsion_atom_site_label_3
_geom_torsion_atom_site_label_4
_geom_torsion
_geom_torsion_site_symmetry_1
_geom_torsion_site_symmetry_2
_geom_torsion_site_symmetry_3
_geom_torsion_site_symmetry_4
N1 C1 C11 C16 167.29(14) . . . .
N4 C1 C11 C16 -11.5(2) . . . .
N1 C1 C11 C12 -11.6(2) . . . .
N4 C1 C11 C12 169.59(14) . . . .
C16 C11 C12 C13 0.7(2) . . . .
C1 C11 C12 C13 179.63(13) . . . .
C11 C12 C13 C14 -0.3(2) . . . .
C12 C13 C14 C15 -0.2(2) . . . .
C12 C13 C14 O1 177.62(12) . . . .
C13 C14 C15 C16 0.4(2) . . . .
O1 C14 C15 C16 -177.44(13) . . . .
C14 C15 C16 C11 -0.1(2) . . . .
C12 C11 C16 C15 -0.5(2) . . . .
C1 C11 C16 C15 -179.43(13) . . . .
O2 C2 C21 C26 -177.91(15) . . . .
O1 C2 C21 C26 3.31(19) . . . .
O2 C2 C21 C22 2.9(2) . . . .
O1 C2 C21 C22 -175.89(12) . . . .
C26 C21 C22 C23 -0.3(2) . . . .
C2 C21 C22 C23 178.91(13) . . . .
C21 C22 C23 C24 0.6(2) . . . .
C22 C23 C24 O3 179.57(12) . . . .
C22 C23 C24 C25 -0.3(2) . . . .
O3 C24 C25 C26 179.87(12) . . . .
C23 C24 C25 C26 -0.3(2) . . . .
C22 C21 C26 C25 -0.3(2) . . . .
C2 C21 C26 C25 -179.44(12) . . . .
C24 C25 C26 C21 0.6(2) . . . .
N2 C31 C32 C33 61.06(18) . . . .
C31 C32 C33 C34 174.93(13) . . . .
C32 C33 C34 C35 177.46(13) . . . .
C33 C34 C35 C36 178.00(15) . . . .
O3 C41 C42 C43 -64.74(17) . . . .
C41 C42 C43 C44 168.18(16) . . . .
C42 C43 C44 C45 61.7(2) . . . .
C43 C44 C45 C46 177.01(18) . . . .
N4 C1 N1 N2 0.44(16) . . . .
C11 C1 N1 N2 -178.45(12) . . . .
C1 N1 N2 N3 -0.34(16) . . . .
C1 N1 N2 C31 -178.57(13) . . . .
C32 C31 N2 N3 -104.58(17) . . . .
C32 C31 N2 N1 73.50(18) . . . .
N1 N2 N3 N4 0.12(18) . . . .
C31 N2 N3 N4 178.35(13) . . . .
N2 N3 N4 C1 0.15(17) . . . .
N1 C1 N4 N3 -0.39(17) . . . .
C11 C1 N4 N3 178.50(13) . . . .
O2 C2 O1 C14 -0.6(2) . . . .
C21 C2 O1 C14 178.23(11) . . . .
C15 C14 O1 C2 -100.88(15) . . . .
C13 C14 O1 C2 81.21(16) . . . .
C25 C24 O3 C41 1.9(2) . . . .
C23 C24 O3 C41 -177.88(13) . . . .
C42 C41 O3 C24 178.29(12) . . . .
